data_2016970
loop_
_publ_author_name
'Khrustalev, Victor N.'
'Borisova, Irina V.'
'Zemlyansky, Nikolai N.'
'Antipin, M. Yu.'

_publ_section_title
;
 A new polymorph of triphenylmethylamine: the effect of hydrogen
 bonding
;
_journal_coeditor_code GZ3156
_journal_issue 2
_journal_name_full 'Acta Crystallographica Section C'
_journal_page_first o31
_journal_page_last o34
_journal_paper_doi 10.1107/S0108270108042911
_journal_volume 65
_journal_year 2009
_chemical_formula_iupac 'C19 H17 N'
_chemical_formula_moiety 'C19 H17 N'
_chemical_formula_sum 'C19 H17 N'
_chemical_formula_weight 259.34
_chemical_name_systematic
;
Triphenylmethylamine
;
_space_group_IT_number 2
_symmetry_cell_setting triclinic
_symmetry_space_group_name_Hall '-P 1'
_symmetry_space_group_name_H-M 'P -1'
_atom_sites_solution_hydrogens difmap
_atom_sites_solution_primary direct
_atom_sites_solution_secondary difmap
_audit_creation_method SHELXL97
_cell_angle_alpha 68.642(2)
_cell_angle_beta 81.070(2)
_cell_angle_gamma 64.314(2)
_cell_formula_units_Z 2
_cell_length_a 8.7255(8)
_cell_length_b 8.9355(9)
_cell_length_c 10.6564(10)
_cell_measurement_reflns_used 3710
_cell_measurement_temperature 120(2)
_cell_measurement_theta_max 29.9
_cell_measurement_theta_min 2.7
_cell_volume 697.32(12)
_computing_cell_refinement 'SAINT-Plus (Bruker, 1998)'
_computing_data_collection 'SMART (Bruker, 1998)'
_computing_data_reduction 'SAINT-Plus (Bruker, 1998)'
_computing_molecular_graphics 'SHELXTL (Sheldrick, 2008)'
_computing_publication_material 'SHELXTL (Sheldrick, 2008)'
_computing_structure_refinement 'SHELXTL (Sheldrick, 2008)'
_computing_structure_solution 'SHELXTL (Sheldrick, 2008)'
_diffrn_ambient_temperature 120(2)
_diffrn_measured_fraction_theta_full 0.981
_diffrn_measured_fraction_theta_max 0.981
_diffrn_measurement_device_type 'Bruker SMART 1000 CCD area-detector'
_diffrn_measurement_method '\f and \w'
_diffrn_radiation_monochromator graphite
_diffrn_radiation_source 'normal-focus sealed tube'
_diffrn_radiation_type MoK\a
_diffrn_radiation_wavelength 0.71073
_diffrn_reflns_av_R_equivalents 0.0165
_diffrn_reflns_av_sigmaI/netI 0.0223
_diffrn_reflns_limit_h_max 11
_diffrn_reflns_limit_h_min -11
_diffrn_reflns_limit_k_max 11
_diffrn_reflns_limit_k_min -11
_diffrn_reflns_limit_l_max 14
_diffrn_reflns_limit_l_min -14
_diffrn_reflns_number 6598
_diffrn_reflns_theta_full 28.00
_diffrn_reflns_theta_max 28.00
_diffrn_reflns_theta_min 2.05
_exptl_absorpt_coefficient_mu 0.071
_exptl_absorpt_correction_T_max 0.992
_exptl_absorpt_correction_T_min 0.984
_exptl_absorpt_correction_type multi-scan
_exptl_absorpt_process_details '(SADABS; Sheldrick, 1998)'
_exptl_crystal_colour light-yellow
_exptl_crystal_density_diffrn 1.235
_exptl_crystal_density_method 'not measured'
_exptl_crystal_description plate
_exptl_crystal_F_000 276
_exptl_crystal_size_max 0.24
_exptl_crystal_size_mid 0.21
_exptl_crystal_size_min 0.08
_refine_diff_density_max 0.320
_refine_diff_density_min -0.190
_refine_ls_extinction_method none
_refine_ls_goodness_of_fit_ref 1.002
_refine_ls_hydrogen_treatment constr
_refine_ls_matrix_type full
_refine_ls_number_parameters 181
_refine_ls_number_reflns 3309
_refine_ls_number_restraints 0
_refine_ls_restrained_S_all 1.002
_refine_ls_R_factor_all 0.0614
_refine_ls_R_factor_gt 0.0510
_refine_ls_shift/su_max 0.000
_refine_ls_shift/su_mean 0.000
_refine_ls_structure_factor_coef Fsqd
_refine_ls_weighting_details 'calc w = 1/[\s^2^(Fo^2^)+(0.09P)^2^+0.18P] where P=(Fo^2^+2Fc^2^)/3'
_refine_ls_weighting_scheme calc
_refine_ls_wR_factor_gt 0.1374
_refine_ls_wR_factor_ref 0.1461
_reflns_number_gt 2636
_reflns_number_total 3309
_reflns_threshold_expression I>2\s(I)
_cod_data_source_file gz3156.cif
_cod_data_source_block I
_cod_database_code 2016970
_cod_database_fobs_code 2016970

loop_
_symmetry_equiv_pos_as_xyz
'x, y, z'
'-x, -y, -z'

loop_
_atom_site_type_symbol
_atom_site_label
_atom_site_fract_x
_atom_site_fract_y
_atom_site_fract_z
_atom_site_U_iso_or_equiv
_atom_site_adp_type
_atom_site_calc_flag
_atom_site_refinement_flags
_atom_site_occupancy
_atom_site_disorder_assembly
_atom_site_disorder_group
N N1 0.19683(14) 0.86986(14) 0.02960(11) 0.0277(3) Uani d . 1 . .
H H1 0.2578 0.9261 -0.0270 0.033 Uiso d R 1 . .
H H2 0.0825 0.9470 0.0190 0.033 Uiso d PR 0.50 . .
H H2' 0.2150 0.7725 0.0064 0.033 Uiso d PR 0.50 . .
C C1 0.24505(15) 0.82049(15) 0.17151(13) 0.0219(3) Uani d . 1 . .
C C2 0.27333(15) 0.97142(15) 0.18679(12) 0.0213(3) Uani d . 1 . .
C C3 0.14380(16) 1.14127(16) 0.14446(13) 0.0252(3) Uani d . 1 . .
H H3 0.0433 1.1609 0.1052 0.030 Uiso calc R 1 . .
C C4 0.16077(19) 1.28118(17) 0.15934(14) 0.0305(3) Uani d . 1 . .
H H4 0.0717 1.3958 0.1304 0.037 Uiso calc R 1 . .
C C5 0.3075(2) 1.25478(18) 0.21634(14) 0.0321(3) Uani d . 1 . .
H H5 0.3188 1.3508 0.2265 0.039 Uiso calc R 1 . .
C C6 0.43611(18) 1.08797(18) 0.25786(14) 0.0309(3) Uani d . 1 . .
H H6 0.5366 1.0690 0.2967 0.037 Uiso calc R 1 . .
C C7 0.41951(16) 0.94683(17) 0.24309(14) 0.0263(3) Uani d . 1 . .
H H7 0.5092 0.8325 0.2718 0.032 Uiso calc R 1 . .
C C8 0.09703(15) 0.79298(15) 0.26171(13) 0.0237(3) Uani d . 1 . .
C C9 0.01051(17) 0.71027(17) 0.23139(16) 0.0304(3) Uani d . 1 . .
H H9 0.0403 0.6765 0.1531 0.037 Uiso calc R 1 . .
C C10 -0.11876(18) 0.67676(18) 0.31461(18) 0.0369(4) Uani d . 1 . .
H H10 -0.1764 0.6204 0.2928 0.044 Uiso calc R 1 . .
C C11 -0.16363(18) 0.72511(19) 0.42886(17) 0.0368(4) Uani d . 1 . .
H H11 -0.2525 0.7029 0.4852 0.044 Uiso calc R 1 . .
C C12 -0.07844(19) 0.8061(2) 0.46071(15) 0.0350(3) Uani d . 1 . .
H H12 -0.1083 0.8390 0.5394 0.042 Uiso calc R 1 . .
C C13 0.05118(17) 0.83940(17) 0.37746(14) 0.0284(3) Uani d . 1 . .
H H13 0.1091 0.8948 0.4003 0.034 Uiso calc R 1 . .
C C14 0.40673(16) 0.64732(16) 0.20921(13) 0.0233(3) Uani d . 1 . .
C C15 0.5325(2) 0.6111(2) 0.11387(15) 0.0402(4) Uani d . 1 . .
H H15 0.5188 0.6943 0.0254 0.048 Uiso calc R 1 . .
C C16 0.6780(2) 0.4548(2) 0.14613(16) 0.0459(4) Uani d . 1 . .
H H16 0.7623 0.4321 0.0793 0.055 Uiso calc R 1 . .
C C17 0.70181(18) 0.33187(18) 0.27400(15) 0.0329(3) Uani d . 1 . .
H H17 0.8012 0.2248 0.2953 0.039 Uiso calc R 1 . .
C C18 0.57911(17) 0.36717(17) 0.37006(15) 0.0313(3) Uani d . 1 . .
H H18 0.5941 0.2842 0.4586 0.038 Uiso calc R 1 . .
C C19 0.43303(16) 0.52386(17) 0.33814(14) 0.0277(3) Uani d . 1 . .
H H19 0.3499 0.5467 0.4057 0.033 Uiso calc R 1 . .

loop_
_atom_site_aniso_label
_atom_site_aniso_U_11
_atom_site_aniso_U_22
_atom_site_aniso_U_33
_atom_site_aniso_U_12
_atom_site_aniso_U_13
_atom_site_aniso_U_23
N1 0.0282(6) 0.0247(5) 0.0288(6) -0.0058(4) -0.0077(5) -0.0105(4)
C1 0.0215(6) 0.0187(5) 0.0254(6) -0.0064(4) -0.0051(5) -0.0074(4)
C2 0.0217(6) 0.0205(6) 0.0231(6) -0.0096(5) 0.0024(5) -0.0085(4)
C3 0.0237(6) 0.0228(6) 0.0269(6) -0.0079(5) 0.0010(5) -0.0085(5)
C4 0.0374(7) 0.0216(6) 0.0289(7) -0.0091(5) 0.0005(6) -0.0084(5)
C5 0.0481(8) 0.0274(7) 0.0286(7) -0.0215(6) 0.0009(6) -0.0107(5)
C6 0.0345(7) 0.0335(7) 0.0318(7) -0.0195(6) -0.0024(6) -0.0107(6)
C7 0.0241(6) 0.0251(6) 0.0301(7) -0.0095(5) -0.0009(5) -0.0099(5)
C8 0.0203(6) 0.0178(5) 0.0295(6) -0.0058(4) -0.0057(5) -0.0044(5)
C9 0.0243(6) 0.0231(6) 0.0455(8) -0.0081(5) -0.0065(6) -0.0125(6)
C10 0.0248(7) 0.0274(7) 0.0590(10) -0.0123(6) -0.0070(6) -0.0102(6)
C11 0.0266(7) 0.0313(7) 0.0461(9) -0.0142(6) 0.0008(6) -0.0033(6)
C12 0.0342(7) 0.0351(7) 0.0328(8) -0.0160(6) 0.0014(6) -0.0063(6)
C13 0.0278(7) 0.0272(6) 0.0311(7) -0.0135(5) -0.0029(5) -0.0065(5)
C14 0.0244(6) 0.0191(6) 0.0279(6) -0.0070(5) -0.0054(5) -0.0096(5)
C15 0.0417(8) 0.0320(8) 0.0260(7) 0.0035(6) -0.0020(6) -0.0092(6)
C16 0.0412(9) 0.0406(9) 0.0338(8) 0.0066(7) 0.0005(7) -0.0174(7)
C17 0.0284(7) 0.0239(6) 0.0419(8) -0.0017(5) -0.0091(6) -0.0135(6)
C18 0.0270(7) 0.0239(6) 0.0360(8) -0.0086(5) -0.0071(6) -0.0016(5)
C19 0.0229(6) 0.0254(6) 0.0312(7) -0.0094(5) -0.0014(5) -0.0056(5)

loop_
_atom_type_symbol
_atom_type_description
_atom_type_scat_dispersion_real
_atom_type_scat_dispersion_imag
_atom_type_scat_source
C C 0.0033 0.0016 'International Tables Vol C Tables 4.2.6.8 and 6.1.1.4'
H H 0.0000 0.0000 'International Tables Vol C Tables 4.2.6.8 and 6.1.1.4'
N N 0.0061 0.0033 'International Tables Vol C Tables 4.2.6.8 and 6.1.1.4'

loop_
_geom_angle_atom_site_label_1
_geom_angle_atom_site_label_2
_geom_angle_atom_site_label_3
_geom_angle_site_symmetry_1
_geom_angle_site_symmetry_3
_geom_angle
_geom_angle_publ_flag
C1 N1 H1 . . 110.2 ?
C1 N1 H2 . . 107.8 ?
H1 N1 H2 . . 108.3 ?
C1 N1 H2' . . 112.5 ?
H1 N1 H2' . . 108.0 ?
H2 N1 H2' . . 110.0 ?
N1 C1 C2 . . 108.86(10) ?
N1 C1 C8 . . 107.56(10) ?
C2 C1 C8 . . 110.08(10) ?
N1 C1 C14 . . 109.70(10) ?
C2 C1 C14 . . 111.20(9) ?
C8 C1 C14 . . 109.37(10) ?
C7 C2 C3 . . 118.42(11) ?
C7 C2 C1 . . 123.31(11) ?
C3 C2 C1 . . 118.25(10) ?
C4 C3 C2 . . 120.61(12) ?
C4 C3 H3 . . 119.7 ?
C2 C3 H3 . . 119.7 ?
C3 C4 C5 . . 120.43(13) ?
C3 C4 H4 . . 119.8 ?
C5 C4 H4 . . 119.8 ?
C6 C5 C4 . . 119.38(12) ?
C6 C5 H5 . . 120.3 ?
C4 C5 H5 . . 120.3 ?
C5 C6 C7 . . 120.36(12) ?
C5 C6 H6 . . 119.8 ?
C7 C6 H6 . . 119.8 ?
C2 C7 C6 . . 120.79(12) ?
C2 C7 H7 . . 119.6 ?
C6 C7 H7 . . 119.6 ?
C13 C8 C9 . . 118.15(12) ?
C13 C8 C1 . . 122.17(11) ?
C9 C8 C1 . . 119.59(12) ?
C10 C9 C8 . . 120.75(14) ?
C10 C9 H9 . . 119.6 ?
C8 C9 H9 . . 119.6 ?
C11 C10 C9 . . 120.32(13) ?
C11 C10 H10 . . 119.8 ?
C9 C10 H10 . . 119.8 ?
C10 C11 C12 . . 119.62(13) ?
C10 C11 H11 . . 120.2 ?
C12 C11 H11 . . 120.2 ?
C11 C12 C13 . . 120.05(14) ?
C11 C12 H12 . . 120.0 ?
C13 C12 H12 . . 120.0 ?
C8 C13 C12 . . 121.10(12) ?
C8 C13 H13 . . 119.4 ?
C12 C13 H13 . . 119.4 ?
C15 C14 C19 . . 117.81(12) ?
C15 C14 C1 . . 120.24(11) ?
C19 C14 C1 . . 121.95(12) ?
C14 C15 C16 . . 120.83(14) ?
C14 C15 H15 . . 119.6 ?
C16 C15 H15 . . 119.6 ?
C17 C16 C15 . . 120.90(15) ?
C17 C16 H16 . . 119.6 ?
C15 C16 H16 . . 119.6 ?
C18 C17 C16 . . 118.87(13) ?
C18 C17 H17 . . 120.6 ?
C16 C17 H17 . . 120.6 ?
C17 C18 C19 . . 120.41(13) ?
C17 C18 H18 . . 119.8 ?
C19 C18 H18 . . 119.8 ?
C14 C19 C18 . . 121.17(13) ?
C14 C19 H19 . . 119.4 ?
C18 C19 H19 . . 119.4 ?

loop_
_geom_bond_atom_site_label_1
_geom_bond_atom_site_label_2
_geom_bond_site_symmetry_2
_geom_bond_distance
_geom_bond_publ_flag
N1 C1 . 1.4863(16) ?
N1 H1 . 0.9010 ?
N1 H2 . 0.9304 ?
N1 H2' . 0.9316 ?
C1 C2 . 1.5385(16) ?
C1 C8 . 1.5396(18) ?
C1 C14 . 1.5417(16) ?
C2 C7 . 1.3905(17) ?
C2 C3 . 1.3989(17) ?
C3 C4 . 1.3864(18) ?
C3 H3 . 0.9500 ?
C4 C5 . 1.392(2) ?
C4 H4 . 0.9500 ?
C5 C6 . 1.379(2) ?
C5 H5 . 0.9500 ?
C6 C7 . 1.3951(18) ?
C6 H6 . 0.9500 ?
C7 H7 . 0.9500 ?
C8 C13 . 1.3889(19) ?
C8 C9 . 1.3978(17) ?
C9 C10 . 1.392(2) ?
C9 H9 . 0.9500 ?
C10 C11 . 1.382(2) ?
C10 H10 . 0.9500 ?
C11 C12 . 1.384(2) ?
C11 H11 . 0.9500 ?
C12 C13 . 1.394(2) ?
C12 H12 . 0.9500 ?
C13 H13 . 0.9500 ?
C14 C15 . 1.388(2) ?
C14 C19 . 1.3899(18) ?
C15 C16 . 1.389(2) ?
C15 H15 . 0.9500 ?
C16 C17 . 1.381(2) ?
C16 H16 . 0.9500 ?
C17 C18 . 1.377(2) ?
C17 H17 . 0.9500 ?
C18 C19 . 1.3933(18) ?
C18 H18 . 0.9500 ?
C19 H19 . 0.9500 ?

loop_
_geom_hbond_atom_site_label_D
_geom_hbond_atom_site_label_H
_geom_hbond_atom_site_label_A
_geom_hbond_site_symmetry_A
_geom_hbond_distance_DH
_geom_hbond_distance_HA
_geom_hbond_distance_DA
_geom_hbond_angle_DHA
_geom_hbond_publ_flag
N1 H2 N1 2_575 0.93 2.28 3.2069(19) 173 yes

loop_
_geom_torsion_atom_site_label_1
_geom_torsion_atom_site_label_2
_geom_torsion_atom_site_label_3
_geom_torsion_atom_site_label_4
_geom_torsion_site_symmetry_1
_geom_torsion_site_symmetry_2
_geom_torsion_site_symmetry_3
_geom_torsion_site_symmetry_4
_geom_torsion
_geom_torsion_publ_flag
N1 C1 C2 C7 . . . . -128.22(13) ?
C8 C1 C2 C7 . . . . 114.12(13) ?
C14 C1 C2 C7 . . . . -7.25(17) ?
N1 C1 C2 C3 . . . . 53.18(15) ?
C8 C1 C2 C3 . . . . -64.49(14) ?
C14 C1 C2 C3 . . . . 174.14(11) ?
C7 C2 C3 C4 . . . . -0.45(19) ?
C1 C2 C3 C4 . . . . 178.23(11) ?
C2 C3 C4 C5 . . . . 0.2(2) ?
C3 C4 C5 C6 . . . . 0.1(2) ?
C4 C5 C6 C7 . . . . -0.1(2) ?
C3 C2 C7 C6 . . . . 0.4(2) ?
C1 C2 C7 C6 . . . . -178.17(12) ?
C5 C6 C7 C2 . . . . -0.2(2) ?
N1 C1 C8 C13 . . . . -144.21(11) ?
C2 C1 C8 C13 . . . . -25.74(15) ?
C14 C1 C8 C13 . . . . 96.71(13) ?
N1 C1 C8 C9 . . . . 39.26(14) ?
C2 C1 C8 C9 . . . . 157.73(11) ?
C14 C1 C8 C9 . . . . -79.82(13) ?
C13 C8 C9 C10 . . . . 0.47(19) ?
C1 C8 C9 C10 . . . . 177.14(11) ?
C8 C9 C10 C11 . . . . 0.0(2) ?
C9 C10 C11 C12 . . . . -0.4(2) ?
C10 C11 C12 C13 . . . . 0.4(2) ?
C9 C8 C13 C12 . . . . -0.56(19) ?
C1 C8 C13 C12 . . . . -177.14(12) ?
C11 C12 C13 C8 . . . . 0.2(2) ?
N1 C1 C14 C15 . . . . 34.98(16) ?
C2 C1 C14 C15 . . . . -85.49(15) ?
C8 C1 C14 C15 . . . . 152.73(13) ?
N1 C1 C14 C19 . . . . -145.66(12) ?
C2 C1 C14 C19 . . . . 93.88(14) ?
C8 C1 C14 C19 . . . . -27.91(15) ?
C19 C14 C15 C16 . . . . 1.3(2) ?
C1 C14 C15 C16 . . . . -179.34(15) ?
C14 C15 C16 C17 . . . . -0.4(3) ?
C15 C16 C17 C18 . . . . -0.5(3) ?
C16 C17 C18 C19 . . . . 0.4(2) ?
C15 C14 C19 C18 . . . . -1.3(2) ?
C1 C14 C19 C18 . . . . 179.31(11) ?
C17 C18 C19 C14 . . . . 0.5(2) ?
